data_7062690
loop_
_publ_author_name
'Liu, Yawei'
'Li, Yanzhong'
'Pu, Tao'
'Pei, Yuetian'
'Fan, Yiwei'
'Xu, Congjian'
'Li, Fuyou'

_publ_section_title
;
 Autofluorescence-free in vivo imaging using a cyclometalated iridium
 complex with afterglow luminescence
;
_journal_issue 36
_journal_name_full 'New Journal of Chemistry'
_journal_page_first 16794
_journal_page_last 16798
_journal_paper_doi 10.1039/D3NJ03430E
_journal_volume 47
_journal_year 2023
_chemical_formula_sum 'C64 H49 Cl4 F6 Ir N5 O P S3'
_chemical_formula_weight 1479.23
_space_group_crystal_system triclinic
_space_group_IT_number 2
_space_group_name_Hall '-P 1'
_space_group_name_H-M_alt 'P -1'
_atom_sites_solution_hydrogens geom
_audit_creation_method SHELXL-2016/6
_audit_update_record
;
2022-04-12 deposited with the CCDC.	2023-08-28 downloaded from the CCDC.
;
_cell_angle_alpha 100.1890(10)
_cell_angle_beta 94.720(2)
_cell_angle_gamma 94.4140(10)
_cell_formula_units_Z 2
_cell_length_a 10.6615(5)
_cell_length_b 14.8511(7)
_cell_length_c 19.4840(10)
_cell_measurement_reflns_used 9251
_cell_measurement_temperature 173(2)
_cell_measurement_theta_max 54.90
_cell_measurement_theta_min 4.29
_cell_volume 3012.9(3)
_computing_cell_refinement 'Bruker SAINT'
_computing_data_collection 'Bruker APEX2'
_computing_data_reduction 'Bruker SAINT'
_computing_molecular_graphics 'Bruker SHELXTL'
_computing_publication_material 'Bruker SHELXTL'
_computing_structure_refinement 'SHELXL-2016/6 (Sheldrick, 2016)'
_computing_structure_solution 'SHELXT 2014/5 (Sheldrick, 2014)'
_diffrn_ambient_temperature 173(2)
_diffrn_measured_fraction_theta_full 0.997
_diffrn_measured_fraction_theta_max 0.995
_diffrn_measurement_device_type 'Bruker APEX-II CCD'
_diffrn_measurement_method '\f and \w scans'
_diffrn_radiation_type GaK\a
_diffrn_radiation_wavelength 1.34138
_diffrn_reflns_av_R_equivalents 0.0428
_diffrn_reflns_av_unetI/netI 0.0202
_diffrn_reflns_Laue_measured_fraction_full 0.997
_diffrn_reflns_Laue_measured_fraction_max 0.995
_diffrn_reflns_limit_h_max 13
_diffrn_reflns_limit_h_min -12
_diffrn_reflns_limit_k_max 18
_diffrn_reflns_limit_k_min -18
_diffrn_reflns_limit_l_max 23
_diffrn_reflns_limit_l_min -23
_diffrn_reflns_number 97843
_diffrn_reflns_point_group_measured_fraction_full 0.997
_diffrn_reflns_point_group_measured_fraction_max 0.995
_diffrn_reflns_theta_full 53.594
_diffrn_reflns_theta_max 54.966
_diffrn_reflns_theta_min 3.981
_exptl_absorpt_coefficient_mu 5.103
_exptl_absorpt_correction_T_max 0.751
_exptl_absorpt_correction_T_min 0.352
_exptl_absorpt_correction_type multi-scan
_exptl_absorpt_process_details sadabs
_exptl_crystal_colour brown
_exptl_crystal_density_diffrn 1.631
_exptl_crystal_description block
_exptl_crystal_F_000 1476
_exptl_crystal_size_max 0.250
_exptl_crystal_size_mid 0.200
_exptl_crystal_size_min 0.170
_refine_diff_density_max 0.862
_refine_diff_density_min -1.058
_refine_diff_density_rms 0.065
_refine_ls_extinction_method none
_refine_ls_goodness_of_fit_ref 1.069
_refine_ls_hydrogen_treatment constr
_refine_ls_matrix_type full
_refine_ls_number_parameters 798
_refine_ls_number_reflns 11402
_refine_ls_number_restraints 44
_refine_ls_restrained_S_all 1.067
_refine_ls_R_factor_all 0.0249
_refine_ls_R_factor_gt 0.0245
_refine_ls_shift/su_max 0.002
_refine_ls_shift/su_mean 0.000
_refine_ls_structure_factor_coef Fsqd
_refine_ls_weighting_details 'w=1/[\s^2^(Fo^2^)+(0.0249P)^2^+4.0931P] where P=(Fo^2^+2Fc^2^)/3'
_refine_ls_weighting_scheme calc
_refine_ls_wR_factor_gt 0.0605
_refine_ls_wR_factor_ref 0.0608
_reflns_Friedel_coverage 0.000
_reflns_number_gt 11273
_reflns_number_total 11402
_reflns_threshold_expression 'I > 2\s(I)'
_cod_data_source_file d3nj03430e2.cif
_cod_data_source_block ga_91126e_a
_cod_depositor_comments 'Adding full bibliography for 7062690--7062691.cif.'
_cod_original_cell_volume 3012.8(3)
_cod_database_code 7062690
_shelx_shelxl_version_number 2016/6
_shelx_space_group_comment
; 
The symmetry employed for this shelxl refinement is uniquely defined 
by the following loop, which should always be used as a source of 
symmetry information in preference to the above space-group names. 
They are only intended as comments. 
;
_shelx_estimated_absorpt_t_min 0.362
_shelx_estimated_absorpt_t_max 0.477

loop_
_space_group_symop_operation_xyz
'x, y, z'
'-x, -y, -z'

loop_
_atom_site_label
_atom_site_type_symbol
_atom_site_fract_x
_atom_site_fract_y
_atom_site_fract_z
_atom_site_U_iso_or_equiv
_atom_site_adp_type
_atom_site_occupancy
_atom_site_site_symmetry_order
_atom_site_calc_flag
_atom_site_refinement_flags_posn
_atom_site_refinement_flags_adp
_atom_site_refinement_flags_occupancy
_atom_site_disorder_assembly
_atom_site_disorder_group
Ir1 Ir 0.55489(2) 0.24542(2) 0.23751(2) 0.01959(4) Uani 1 1 d . . . . .
P1 P 0.21522(7) 0.22028(5) 0.59116(4) 0.03719(16) Uani 1 1 d . . . . .
F1 F 0.33434(18) 0.17781(13) 0.55650(10) 0.0508(4) Uani 1 1 d . . . . .
F2 F 0.09756(19) 0.26188(13) 0.62667(12) 0.0576(5) Uani 1 1 d . . . . .
F3 F 0.17089(18) 0.12211(13) 0.60801(11) 0.0541(5) Uani 1 1 d . . . . .
F4 F 0.2598(2) 0.31785(13) 0.57402(12) 0.0623(6) Uani 1 1 d . . . . .
F5 F 0.1332(2) 0.19477(14) 0.51749(10) 0.0611(5) Uani 1 1 d . . . . .
F6 F 0.2984(2) 0.24557(18) 0.66493(10) 0.0684(6) Uani 1 1 d . . . . .
N1 N 0.57116(19) 0.15179(14) 0.30998(10) 0.0242(4) Uani 1 1 d . . . . .
N2 N 0.47967(18) 0.31301(13) 0.32948(10) 0.0221(4) Uani 1 1 d . . . . .
N4 N 0.40446(19) 0.14645(14) 0.19237(10) 0.0235(4) Uani 1 1 d . . . . .
N5 N 0.70693(19) 0.34704(14) 0.27717(10) 0.0234(4) Uani 1 1 d . . . . .
O1 O 0.2381(2) 0.85584(14) 0.46179(10) 0.0417(5) Uani 1 1 d . . . . .
S1 S 0.22644(9) 0.96615(6) 0.33940(5) 0.0537(2) Uani 1 1 d . . . . .
S2 S 0.63785(6) 0.02183(4) 0.06413(3) 0.03290(14) Uani 1 1 d . . . . .
S3 S 0.56512(7) 0.50715(4) 0.15099(4) 0.03657(15) Uani 1 1 d . . . . .
C1 C 0.6158(2) 0.06886(17) 0.29577(14) 0.0284(5) Uani 1 1 d . . . . .
H1 H 0.646423 0.050326 0.251506 0.034 Uiso 1 1 calc R U . . .
C2 C 0.6188(3) 0.00993(18) 0.34275(15) 0.0348(6) Uani 1 1 d . . . . .
H2 H 0.652278 -0.047724 0.331432 0.042 Uiso 1 1 calc R U . . .
C3 C 0.5725(3) 0.0358(2) 0.40649(16) 0.0404(7) Uani 1 1 d . . . . .
H3 H 0.572892 -0.004117 0.439586 0.048 Uiso 1 1 calc R U . . .
C4 C 0.5255(3) 0.12014(19) 0.42181(15) 0.0353(6) Uani 1 1 d . . . . .
H4 H 0.493450 0.139008 0.465641 0.042 Uiso 1 1 calc R U . . .
C5 C 0.5253(2) 0.17736(17) 0.37260(12) 0.0247(5) Uani 1 1 d . . . . .
C6 C 0.4789(2) 0.26908(16) 0.38450(12) 0.0233(5) Uani 1 1 d . . . . .
C7 C 0.4379(2) 0.31054(18) 0.44750(13) 0.0298(5) Uani 1 1 d . . . . .
H7 H 0.435134 0.278345 0.485442 0.036 Uiso 1 1 calc R U . . .
C8 C 0.4013(3) 0.39873(18) 0.45460(13) 0.0303(5) Uani 1 1 d . . . . .
H8 H 0.372022 0.426896 0.497238 0.036 Uiso 1 1 calc R U . . .
C9 C 0.4073(2) 0.44631(17) 0.39927(13) 0.0257(5) Uani 1 1 d . . . . .
C10 C 0.4452(2) 0.39884(16) 0.33734(12) 0.0239(5) Uani 1 1 d . . . . .
H10 H 0.446715 0.429128 0.298321 0.029 Uiso 1 1 calc R U . . .
C11 C 0.3765(2) 0.54199(17) 0.40212(13) 0.0267(5) Uani 1 1 d . . . . .
C12 C 0.4388(3) 0.59806(18) 0.36300(14) 0.0317(6) Uani 1 1 d . . . . .
H12 H 0.504170 0.575035 0.336504 0.038 Uiso 1 1 calc R U . . .
C13 C 0.4078(3) 0.68631(18) 0.36185(14) 0.0329(6) Uani 1 1 d . . . . .
H13 H 0.452953 0.723507 0.335428 0.039 Uiso 1 1 calc R U . . .
C14 C 0.3103(3) 0.72148(18) 0.39931(13) 0.0305(5) Uani 1 1 d . . . . .
C15 C 0.2519(3) 0.66730(19) 0.44111(14) 0.0338(6) Uani 1 1 d . . . . .
H15 H 0.188812 0.691262 0.468987 0.041 Uiso 1 1 calc R U . . .
C16 C 0.2841(3) 0.57884(19) 0.44282(14) 0.0317(6) Uani 1 1 d . . . . .
H16 H 0.243201 0.543118 0.471824 0.038 Uiso 1 1 calc R U . . .
C17 C 0.2722(3) 0.81450(18) 0.39676(14) 0.0339(6) Uani 1 1 d . . . . .
C18 C 0.2677(3) 0.85414(19) 0.34026(15) 0.0364(6) Uani 1 1 d . . . . .
C19 C 0.2021(4) 1.0027(2) 0.42983(19) 0.0585(9) Uani 1 1 d . . . . .
H19A H 0.283203 1.029672 0.456632 0.070 Uiso 1 1 calc R U . . .
H19B H 0.142059 1.050586 0.433814 0.070 Uiso 1 1 calc R U . . .
C20 C 0.1508(3) 0.9234(2) 0.45993(19) 0.0511(8) Uani 1 1 d . . . . .
H20A H 0.129647 0.946059 0.508101 0.061 Uiso 1 1 calc R U . . .
H20B H 0.071927 0.894798 0.431477 0.061 Uiso 1 1 calc R U . . .
C21 C 0.2835(3) 0.80752(19) 0.26754(15) 0.0353(6) Uani 1 1 d . . . . .
C22 C 0.1831(3) 0.7533(2) 0.22766(16) 0.0449(7) Uani 1 1 d . . . . .
H22 H 0.107741 0.741364 0.248642 0.054 Uiso 1 1 calc R U . . .
C23 C 0.1896(3) 0.7158(2) 0.15771(17) 0.0492(8) Uani 1 1 d . . . . .
H23 H 0.117970 0.680008 0.131610 0.059 Uiso 1 1 calc R U . . .
C24 C 0.2988(3) 0.7296(2) 0.12503(16) 0.0438(7) Uani 1 1 d . . . . .
C25 C 0.4007(3) 0.7831(2) 0.16567(18) 0.0493(8) Uani 1 1 d . . . . .
H25 H 0.477645 0.792778 0.145548 0.059 Uiso 1 1 calc R U . . .
C26 C 0.3919(3) 0.8222(2) 0.23465(18) 0.0458(7) Uani 1 1 d . . . . .
H26 H 0.461997 0.860326 0.260334 0.055 Uiso 1 1 calc R U . . .
N3 N 0.2974(19) 0.6901(10) 0.0531(7) 0.048(2) Uani 0.75(6) 1 d . U P A 1
C27 C 0.182(2) 0.6460(14) 0.0113(10) 0.064(3) Uani 0.75(6) 1 d . U P A 1
H27A H 0.148048 0.594791 0.031988 0.096 Uiso 0.75(6) 1 calc R U P A 1
H27B H 0.200554 0.622873 -0.036662 0.096 Uiso 0.75(6) 1 calc R U P A 1
H27C H 0.119058 0.690860 0.010629 0.096 Uiso 0.75(6) 1 calc R U P A 1
C28 C 0.3958(17) 0.7242(9) 0.0157(6) 0.062(3) Uani 0.75(6) 1 d . U P A 1
H28A H 0.393431 0.790601 0.018575 0.093 Uiso 0.75(6) 1 calc R U P A 1
H28B H 0.383002 0.693506 -0.033528 0.093 Uiso 0.75(6) 1 calc R U P A 1
H28C H 0.478053 0.711788 0.036494 0.093 Uiso 0.75(6) 1 calc R U P A 1
N3' N 0.336(4) 0.693(3) 0.062(2) 0.045(6) Uani 0.25(6) 1 d D U P A 2
C27' C 0.219(5) 0.662(4) 0.017(2) 0.051(9) Uani 0.25(6) 1 d D U P A 2
H27D H 0.169531 0.615964 0.035960 0.076 Uiso 0.25(6) 1 calc R U P A 2
H27E H 0.238384 0.635624 -0.030554 0.076 Uiso 0.25(6) 1 calc R U P A 2
H27F H 0.169441 0.714910 0.014147 0.076 Uiso 0.25(6) 1 calc R U P A 2
C28' C 0.443(7) 0.735(3) 0.033(3) 0.083(12) Uani 0.25(6) 1 d D U P A 2
H28D H 0.434539 0.800517 0.035633 0.125 Uiso 0.25(6) 1 calc R U P A 2
H28E H 0.444008 0.705580 -0.016471 0.125 Uiso 0.25(6) 1 calc R U P A 2
H28F H 0.521679 0.726231 0.059342 0.125 Uiso 0.25(6) 1 calc R U P A 2
C29 C 0.6391(2) 0.17230(16) 0.16008(12) 0.0234(5) Uani 1 1 d . . . . .
C30 C 0.7610(2) 0.17672(17) 0.13174(12) 0.0249(5) Uani 1 1 d . . . . .
C31 C 0.8629(2) 0.24452(18) 0.14737(14) 0.0294(5) Uani 1 1 d . . . . .
H31 H 0.857795 0.298210 0.181330 0.035 Uiso 1 1 calc R U . . .
C32 C 0.9711(3) 0.2334(2) 0.11337(15) 0.0365(6) Uani 1 1 d . . . . .
H32 H 1.039794 0.279905 0.124017 0.044 Uiso 1 1 calc R U . . .
C33 C 0.9808(3) 0.1548(2) 0.06368(16) 0.0383(6) Uani 1 1 d . . . . .
H33 H 1.056611 0.148069 0.041566 0.046 Uiso 1 1 calc R U . . .
C34 C 0.8826(3) 0.0870(2) 0.04624(15) 0.0366(6) Uani 1 1 d . . . . .
H34 H 0.888953 0.033856 0.011992 0.044 Uiso 1 1 calc R U . . .
C35 C 0.7730(2) 0.09831(18) 0.08018(13) 0.0293(5) Uani 1 1 d . . . . .
C36 C 0.5671(2) 0.09394(17) 0.12722(13) 0.0256(5) Uani 1 1 d . . . . .
C37 C 0.4413(2) 0.07684(17) 0.14596(13) 0.0266(5) Uani 1 1 d . . . . .
C38 C 0.3631(3) -0.00445(18) 0.11980(14) 0.0336(6) Uani 1 1 d . . . . .
H38 H 0.392444 -0.052035 0.087502 0.040 Uiso 1 1 calc R U . . .
C39 C 0.2451(3) -0.01495(19) 0.14080(16) 0.0386(6) Uani 1 1 d . . . . .
H39 H 0.193464 -0.071098 0.125357 0.046 Uiso 1 1 calc R U . . .
C40 C 0.2003(3) 0.05815(19) 0.18562(14) 0.0324(6) Uani 1 1 d . . . . .
C41 C 0.0762(3) 0.0528(2) 0.20669(17) 0.0413(7) Uani 1 1 d . . . . .
H41 H 0.021568 -0.001836 0.190730 0.050 Uiso 1 1 calc R U . . .
C42 C 0.0344(3) 0.1239(2) 0.24901(17) 0.0453(7) Uani 1 1 d . . . . .
H42 H -0.047732 0.118462 0.264252 0.054 Uiso 1 1 calc R U . . .
C43 C 0.1125(3) 0.2056(2) 0.27028(16) 0.0428(7) Uani 1 1 d . . . . .
H43 H 0.081483 0.256236 0.298689 0.051 Uiso 1 1 calc R U . . .
C44 C 0.2333(3) 0.2143(2) 0.25103(14) 0.0345(6) Uani 1 1 d . . . . .
H44 H 0.284236 0.270999 0.265356 0.041 Uiso 1 1 calc R U . . .
C45 C 0.2815(2) 0.13962(18) 0.21019(12) 0.0265(5) Uani 1 1 d . . . . .
C46 C 0.5196(2) 0.33935(16) 0.17724(12) 0.0232(5) Uani 1 1 d . . . . .
C47 C 0.4281(2) 0.34764(17) 0.12004(13) 0.0263(5) Uani 1 1 d . . . . .
C48 C 0.3335(3) 0.2834(2) 0.08142(14) 0.0338(6) Uani 1 1 d . . . . .
H48 H 0.320579 0.224001 0.092861 0.041 Uiso 1 1 calc R U . . .
C49 C 0.2589(3) 0.3063(2) 0.02664(16) 0.0434(7) Uani 1 1 d . . . . .
H49 H 0.196064 0.262023 0.000241 0.052 Uiso 1 1 calc R U . . .
C50 C 0.2749(3) 0.3941(2) 0.00961(17) 0.0472(8) Uani 1 1 d . . . . .
H50 H 0.222085 0.408813 -0.027738 0.057 Uiso 1 1 calc R U . . .
C51 C 0.3659(3) 0.4589(2) 0.04623(16) 0.0426(7) Uani 1 1 d . . . . .
H51 H 0.376904 0.518332 0.034728 0.051 Uiso 1 1 calc R U . . .
C52 C 0.4422(3) 0.43540(19) 0.10080(14) 0.0326(6) Uani 1 1 d . . . . .
C53 C 0.5971(2) 0.41917(17) 0.19681(13) 0.0272(5) Uani 1 1 d . . . . .
C54 C 0.6952(2) 0.42601(17) 0.25291(13) 0.0262(5) Uani 1 1 d . . . . .
C55 C 0.7712(3) 0.50838(18) 0.28157(15) 0.0354(6) Uani 1 1 d . . . . .
H55 H 0.759766 0.562642 0.263195 0.042 Uiso 1 1 calc R U . . .
C56 C 0.8604(3) 0.5094(2) 0.33540(16) 0.0387(6) Uani 1 1 d . . . . .
H56 H 0.909620 0.565008 0.356328 0.046 Uiso 1 1 calc R U . . .
C57 C 0.8796(3) 0.42767(19) 0.36013(14) 0.0327(6) Uani 1 1 d . . . . .
C58 C 0.9758(3) 0.4242(2) 0.41403(15) 0.0413(7) Uani 1 1 d . . . . .
H58 H 1.026504 0.479087 0.435121 0.050 Uiso 1 1 calc R U . . .
C59 C 0.9975(3) 0.3447(2) 0.43645(14) 0.0406(7) Uani 1 1 d . . . . .
H59 H 1.062064 0.343999 0.472969 0.049 Uiso 1 1 calc R U . . .
C60 C 0.9232(3) 0.2635(2) 0.40481(14) 0.0368(6) Uani 1 1 d . . . . .
H60 H 0.938503 0.207478 0.419717 0.044 Uiso 1 1 calc R U . . .
C61 C 0.8284(2) 0.26409(19) 0.35238(13) 0.0290(5) Uani 1 1 d . . . . .
H61 H 0.779751 0.208267 0.331360 0.035 Uiso 1 1 calc R U . . .
C62 C 0.8025(2) 0.34593(17) 0.32955(12) 0.0251(5) Uani 1 1 d . . . . .
C63 C 0.1441(5) 0.1825(3) 0.7842(2) 0.0726(12) Uani 1 1 d . . . . .
H63A H 0.174796 0.178919 0.737287 0.087 Uiso 1 1 calc R U . . .
H63B H 0.053246 0.160203 0.777518 0.087 Uiso 1 1 calc R U . . .
Cl1 Cl 0.16150(12) 0.29602(7) 0.82693(6) 0.0730(3) Uani 1 1 d . . . . .
Cl2 Cl 0.22726(10) 0.11032(7) 0.83047(7) 0.0741(3) Uani 1 1 d . . . . .
C64 C 0.1537(4) 0.4861(4) 0.1801(3) 0.0895(15) Uani 1 1 d . . . . .
H64A H 0.201669 0.442530 0.150510 0.107 Uiso 1 1 calc R U . . .
H64B H 0.200357 0.547816 0.186790 0.107 Uiso 1 1 calc R U . . .
Cl3 Cl 0.00301(11) 0.48908(7) 0.13581(6) 0.0765(3) Uani 1 1 d . . . . .
Cl4 Cl 0.14658(13) 0.45455(13) 0.25869(7) 0.1025(5) Uani 1 1 d . . . . .

loop_
_atom_site_aniso_label
_atom_site_aniso_U_11
_atom_site_aniso_U_22
_atom_site_aniso_U_33
_atom_site_aniso_U_23
_atom_site_aniso_U_13
_atom_site_aniso_U_12
Ir1 0.02058(6) 0.02101(6) 0.01792(6) 0.00424(4) 0.00287(4) 0.00409(4)
P1 0.0420(4) 0.0342(4) 0.0354(4) 0.0053(3) 0.0062(3) 0.0033(3)
F1 0.0525(11) 0.0507(11) 0.0523(11) 0.0091(9) 0.0176(9) 0.0126(9)
F2 0.0516(11) 0.0470(11) 0.0760(14) 0.0059(10) 0.0251(10) 0.0083(9)
F3 0.0464(10) 0.0430(10) 0.0784(14) 0.0274(10) 0.0041(9) 0.0049(8)
F4 0.0844(15) 0.0348(10) 0.0714(13) 0.0072(9) 0.0385(12) 0.0026(9)
F5 0.0782(14) 0.0543(12) 0.0479(11) 0.0050(9) -0.0151(10) 0.0203(10)
F6 0.0550(12) 0.1055(18) 0.0368(10) 0.0017(11) 0.0037(9) -0.0141(12)
N1 0.0230(10) 0.0254(10) 0.0244(10) 0.0056(8) 0.0003(8) 0.0024(8)
N2 0.0212(10) 0.0252(10) 0.0200(9) 0.0053(8) 0.0009(7) 0.0013(8)
N4 0.0247(10) 0.0251(10) 0.0217(10) 0.0062(8) 0.0024(8) 0.0036(8)
N5 0.0232(10) 0.0246(10) 0.0218(10) 0.0022(8) 0.0024(8) 0.0032(8)
O1 0.0498(12) 0.0379(11) 0.0344(10) -0.0048(8) 0.0011(9) 0.0145(9)
S1 0.0755(6) 0.0369(4) 0.0491(5) 0.0050(3) -0.0027(4) 0.0230(4)
S2 0.0320(3) 0.0307(3) 0.0329(3) -0.0051(3) 0.0080(3) 0.0039(3)
S3 0.0443(4) 0.0270(3) 0.0395(4) 0.0134(3) -0.0032(3) 0.0011(3)
C1 0.0294(13) 0.0260(12) 0.0298(13) 0.0050(10) 0.0001(10) 0.0067(10)
C2 0.0362(15) 0.0253(13) 0.0425(15) 0.0083(11) -0.0055(12) 0.0051(11)
C3 0.0527(18) 0.0351(15) 0.0378(15) 0.0183(12) 0.0023(13) 0.0074(13)
C4 0.0443(16) 0.0343(14) 0.0310(14) 0.0141(11) 0.0063(12) 0.0060(12)
C5 0.0227(12) 0.0275(12) 0.0237(12) 0.0065(9) -0.0007(9) -0.0004(9)
C6 0.0210(11) 0.0277(12) 0.0210(11) 0.0053(9) 0.0004(9) 0.0001(9)
C7 0.0353(14) 0.0335(14) 0.0221(12) 0.0081(10) 0.0046(10) 0.0033(11)
C8 0.0349(14) 0.0343(13) 0.0212(12) 0.0017(10) 0.0070(10) 0.0039(11)
C9 0.0240(12) 0.0285(12) 0.0235(12) 0.0022(10) 0.0024(9) 0.0011(10)
C10 0.0262(12) 0.0250(12) 0.0214(11) 0.0051(9) 0.0039(9) 0.0047(9)
C11 0.0281(12) 0.0266(12) 0.0239(12) 0.0000(10) 0.0029(10) 0.0046(10)
C12 0.0317(13) 0.0314(13) 0.0340(14) 0.0042(11) 0.0126(11) 0.0091(11)
C13 0.0337(14) 0.0305(13) 0.0360(14) 0.0069(11) 0.0085(11) 0.0054(11)
C14 0.0328(14) 0.0289(13) 0.0280(13) -0.0009(10) 0.0022(10) 0.0071(11)
C15 0.0350(14) 0.0356(14) 0.0305(13) -0.0013(11) 0.0100(11) 0.0106(11)
C16 0.0333(14) 0.0344(14) 0.0273(13) 0.0026(11) 0.0096(11) 0.0029(11)
C17 0.0352(14) 0.0292(13) 0.0339(14) -0.0055(11) 0.0024(11) 0.0086(11)
C18 0.0378(15) 0.0304(14) 0.0387(15) -0.0005(11) -0.0013(12) 0.0104(11)
C19 0.076(3) 0.0382(17) 0.059(2) -0.0052(15) 0.0044(18) 0.0256(17)
C20 0.0494(19) 0.0463(18) 0.055(2) -0.0071(15) 0.0092(15) 0.0194(15)
C21 0.0422(16) 0.0310(14) 0.0328(14) 0.0046(11) 0.0012(12) 0.0098(12)
C22 0.0375(16) 0.0571(19) 0.0377(16) 0.0013(14) 0.0064(13) 0.0041(14)
C23 0.0519(19) 0.055(2) 0.0352(16) -0.0032(14) -0.0001(14) 0.0038(15)
C24 0.061(2) 0.0354(15) 0.0380(16) 0.0072(12) 0.0120(14) 0.0155(14)
C25 0.056(2) 0.0444(18) 0.0507(19) 0.0106(15) 0.0212(16) 0.0064(15)
C26 0.0456(17) 0.0379(16) 0.0520(19) 0.0048(14) 0.0061(14) -0.0018(13)
N3 0.056(6) 0.059(3) 0.029(4) 0.003(3) 0.004(4) 0.015(4)
C27 0.078(8) 0.072(6) 0.036(4) -0.004(3) -0.013(5) 0.015(6)
C28 0.094(7) 0.054(4) 0.040(4) 0.007(3) 0.023(4) 0.012(4)
N3' 0.052(12) 0.046(8) 0.037(9) 0.005(6) 0.003(10) 0.020(10)
C27' 0.07(2) 0.067(19) 0.020(12) 0.002(12) -0.002(13) 0.029(15)
C28' 0.11(3) 0.071(14) 0.07(2) -0.016(13) 0.067(19) 0.008(16)
C29 0.0247(12) 0.0245(12) 0.0219(11) 0.0067(9) 0.0014(9) 0.0044(9)
C30 0.0254(12) 0.0276(12) 0.0230(11) 0.0055(9) 0.0042(9) 0.0073(10)
C31 0.0286(13) 0.0314(13) 0.0293(13) 0.0063(10) 0.0065(10) 0.0050(10)
C32 0.0278(13) 0.0402(15) 0.0429(16) 0.0097(12) 0.0072(12) 0.0022(11)
C33 0.0293(14) 0.0451(16) 0.0440(16) 0.0095(13) 0.0152(12) 0.0100(12)
C34 0.0349(15) 0.0394(15) 0.0360(15) 0.0005(12) 0.0123(12) 0.0120(12)
C35 0.0269(13) 0.0325(13) 0.0288(13) 0.0041(10) 0.0052(10) 0.0054(10)
C36 0.0272(12) 0.0261(12) 0.0238(12) 0.0034(9) 0.0053(10) 0.0046(10)
C37 0.0283(13) 0.0286(12) 0.0241(12) 0.0076(10) 0.0037(10) 0.0035(10)
C38 0.0390(15) 0.0275(13) 0.0327(14) 0.0019(11) 0.0050(11) -0.0011(11)
C39 0.0390(15) 0.0311(14) 0.0445(16) 0.0090(12) 0.0043(13) -0.0096(12)
C40 0.0306(13) 0.0365(14) 0.0329(14) 0.0148(11) 0.0042(11) 0.0000(11)
C41 0.0289(14) 0.0465(17) 0.0521(18) 0.0220(14) 0.0044(13) -0.0048(12)
C42 0.0270(14) 0.062(2) 0.0528(18) 0.0230(16) 0.0121(13) 0.0052(14)
C43 0.0262(14) 0.0596(19) 0.0432(16) 0.0052(14) 0.0092(12) 0.0113(13)
C44 0.0267(13) 0.0433(16) 0.0328(14) 0.0037(12) 0.0032(11) 0.0056(11)
C45 0.0233(12) 0.0351(13) 0.0231(12) 0.0115(10) 0.0023(9) 0.0022(10)
C46 0.0246(12) 0.0274(12) 0.0188(11) 0.0045(9) 0.0064(9) 0.0053(9)
C47 0.0267(12) 0.0312(13) 0.0235(12) 0.0084(10) 0.0064(10) 0.0065(10)
C48 0.0338(14) 0.0392(15) 0.0300(13) 0.0140(11) 0.0006(11) -0.0010(11)
C49 0.0404(16) 0.0532(18) 0.0364(15) 0.0177(14) -0.0084(13) -0.0057(14)
C50 0.0486(18) 0.0570(19) 0.0394(16) 0.0247(15) -0.0100(14) 0.0049(15)
C51 0.0475(17) 0.0405(16) 0.0435(17) 0.0206(13) -0.0028(13) 0.0061(13)
C52 0.0348(14) 0.0338(14) 0.0310(13) 0.0106(11) 0.0026(11) 0.0045(11)
C53 0.0306(13) 0.0259(12) 0.0261(12) 0.0062(10) 0.0038(10) 0.0049(10)
C54 0.0260(12) 0.0260(12) 0.0267(12) 0.0035(10) 0.0051(10) 0.0036(10)
C55 0.0377(15) 0.0257(13) 0.0414(15) 0.0038(11) 0.0024(12) 0.0009(11)
C56 0.0380(15) 0.0307(14) 0.0414(16) -0.0048(12) -0.0015(12) -0.0024(12)
C57 0.0297(13) 0.0366(14) 0.0282(13) -0.0030(11) 0.0021(10) 0.0028(11)
C58 0.0361(15) 0.0498(18) 0.0315(14) -0.0046(12) -0.0048(12) -0.0013(13)
C59 0.0335(15) 0.0606(19) 0.0258(13) 0.0052(13) -0.0037(11) 0.0060(13)
C60 0.0299(14) 0.0525(17) 0.0321(14) 0.0151(13) 0.0044(11) 0.0111(12)
C61 0.0219(12) 0.0384(14) 0.0281(13) 0.0082(11) 0.0042(10) 0.0045(10)
C62 0.0208(11) 0.0332(13) 0.0202(11) 0.0000(9) 0.0045(9) 0.0046(10)
C63 0.105(4) 0.055(2) 0.060(2) 0.0187(19) 0.005(2) 0.007(2)
Cl1 0.0942(8) 0.0508(5) 0.0712(6) 0.0051(4) 0.0089(5) 0.0022(5)
Cl2 0.0643(6) 0.0632(6) 0.1027(8) 0.0352(6) 0.0087(5) 0.0105(5)
C64 0.063(3) 0.104(4) 0.106(4) 0.040(3) -0.002(3) -0.007(3)
Cl3 0.0721(6) 0.0646(6) 0.0875(7) 0.0146(5) -0.0208(6) 0.0019(5)
Cl4 0.0773(8) 0.1622(14) 0.0789(8) 0.0448(9) 0.0032(6) 0.0326(8)

loop_
_atom_type_symbol
_atom_type_description
_atom_type_scat_dispersion_real
_atom_type_scat_dispersion_imag
_atom_type_scat_source
C C 0.0137 0.0067 'International Tables Vol C Tables 4.2.6.8 and 6.1.1.4'
H H 0.0000 0.0000 'International Tables Vol C Tables 4.2.6.8 and 6.1.1.4'
Cl Cl 0.3281 0.5435 'International Tables Vol C Tables 4.2.6.8 and 6.1.1.4'
F F 0.0583 0.0400 'International Tables Vol C Tables 4.2.6.8 and 6.1.1.4'
Ir Ir -5.7005 5.2682 'International Tables Vol C Tables 4.2.6.8 and 6.1.1.4'
N N 0.0241 0.0134 'International Tables Vol C Tables 4.2.6.8 and 6.1.1.4'
O O 0.0389 0.0241 'International Tables Vol C Tables 4.2.6.8 and 6.1.1.4'
P P 0.2543 0.3332 'International Tables Vol C Tables 4.2.6.8 and 6.1.1.4'
S S 0.2925 0.4295 'International Tables Vol C Tables 4.2.6.8 and 6.1.1.4'

loop_
_geom_angle_atom_site_label_1
_geom_angle_atom_site_label_2
_geom_angle_atom_site_label_3
_geom_angle
_geom_angle_site_symmetry_1
_geom_angle_site_symmetry_3
_geom_angle_publ_flag
C46 Ir1 C29 90.32(9) . . ?
C46 Ir1 N4 97.50(9) . . ?
C29 Ir1 N4 79.77(9) . . ?
C46 Ir1 N5 79.75(9) . . ?
C29 Ir1 N5 98.37(9) . . ?
N4 Ir1 N5 176.70(7) . . ?
C46 Ir1 N2 97.22(8) . . ?
C29 Ir1 N2 171.96(8) . . ?
N4 Ir1 N2 101.90(7) . . ?
N5 Ir1 N2 80.33(7) . . ?
C46 Ir1 N1 171.97(8) . . ?
C29 Ir1 N1 97.10(8) . . ?
N4 Ir1 N1 80.88(7) . . ?
N5 Ir1 N1 102.10(7) . . ?
N2 Ir1 N1 75.53(7) . . ?
F5 P1 F4 89.92(12) . . ?
F5 P1 F6 179.59(14) . . ?
F4 P1 F6 90.11(13) . . ?
F5 P1 F2 90.45(12) . . ?
F4 P1 F2 90.39(11) . . ?
F6 P1 F2 89.95(12) . . ?
F5 P1 F3 89.95(12) . . ?
F4 P1 F3 179.67(13) . . ?
F6 P1 F3 90.03(12) . . ?
F2 P1 F3 89.91(11) . . ?
F5 P1 F1 90.27(11) . . ?
F4 P1 F1 90.13(11) . . ?
F6 P1 F1 89.33(12) . . ?
F2 P1 F1 179.12(12) . . ?
F3 P1 F1 89.57(11) . . ?
C1 N1 C5 118.6(2) . . ?
C1 N1 Ir1 124.89(17) . . ?
C5 N1 Ir1 116.37(16) . . ?
C10 N2 C6 118.9(2) . . ?
C10 N2 Ir1 123.62(16) . . ?
C6 N2 Ir1 117.19(16) . . ?
C37 N4 C45 118.3(2) . . ?
C37 N4 Ir1 112.97(16) . . ?
C45 N4 Ir1 128.31(16) . . ?
C54 N5 C62 118.2(2) . . ?
C54 N5 Ir1 112.73(16) . . ?
C62 N5 Ir1 128.44(16) . . ?
C17 O1 C20 115.5(2) . . ?
C18 S1 C19 100.70(15) . . ?
C35 S2 C36 89.46(12) . . ?
C52 S3 C53 89.36(12) . . ?
N1 C1 C2 122.6(2) . . ?
N1 C1 H1 118.7 . . ?
C2 C1 H1 118.7 . . ?
C1 C2 C3 118.9(3) . . ?
C1 C2 H2 120.5 . . ?
C3 C2 H2 120.5 . . ?
C2 C3 C4 119.4(3) . . ?
C2 C3 H3 120.3 . . ?
C4 C3 H3 120.3 . . ?
C3 C4 C5 119.4(3) . . ?
C3 C4 H4 120.3 . . ?
C5 C4 H4 120.3 . . ?
N1 C5 C4 121.1(2) . . ?
N1 C5 C6 115.5(2) . . ?
C4 C5 C6 123.4(2) . . ?
N2 C6 C7 120.7(2) . . ?
N2 C6 C5 115.3(2) . . ?
C7 C6 C5 124.0(2) . . ?
C8 C7 C6 119.7(2) . . ?
C8 C7 H7 120.1 . . ?
C6 C7 H7 120.1 . . ?
C7 C8 C9 120.0(2) . . ?
C7 C8 H8 120.0 . . ?
C9 C8 H8 120.0 . . ?
C10 C9 C8 116.6(2) . . ?
C10 C9 C11 118.7(2) . . ?
C8 C9 C11 124.7(2) . . ?
N2 C10 C9 123.9(2) . . ?
N2 C10 H10 118.0 . . ?
C9 C10 H10 118.0 . . ?
C12 C11 C16 118.1(2) . . ?
C12 C11 C9 120.1(2) . . ?
C16 C11 C9 121.8(2) . . ?
C13 C12 C11 121.5(2) . . ?
C13 C12 H12 119.3 . . ?
C11 C12 H12 119.3 . . ?
C12 C13 C14 120.5(3) . . ?
C12 C13 H13 119.7 . . ?
C14 C13 H13 119.7 . . ?
C15 C14 C13 118.1(2) . . ?
C15 C14 C17 120.3(2) . . ?
C13 C14 C17 121.5(3) . . ?
C16 C15 C14 121.2(2) . . ?
C16 C15 H15 119.4 . . ?
C14 C15 H15 119.4 . . ?
C15 C16 C11 120.4(2) . . ?
C15 C16 H16 119.8 . . ?
C11 C16 H16 119.8 . . ?
C18 C17 O1 123.8(2) . . ?
C18 C17 C14 125.5(2) . . ?
O1 C17 C14 110.7(2) . . ?
C17 C18 C21 125.5(2) . . ?
C17 C18 S1 124.6(2) . . ?
C21 C18 S1 109.7(2) . . ?
C20 C19 S1 110.5(2) . . ?
C20 C19 H19A 109.6 . . ?
S1 C19 H19A 109.6 . . ?
C20 C19 H19B 109.6 . . ?
S1 C19 H19B 109.6 . . ?
H19A C19 H19B 108.1 . . ?
O1 C20 C19 112.3(3) . . ?
O1 C20 H20A 109.1 . . ?
C19 C20 H20A 109.1 . . ?
O1 C20 H20B 109.1 . . ?
C19 C20 H20B 109.1 . . ?
H20A C20 H20B 107.9 . . ?
C22 C21 C26 117.0(3) . . ?
C22 C21 C18 119.7(3) . . ?
C26 C21 C18 123.1(3) . . ?
C21 C22 C23 121.7(3) . . ?
C21 C22 H22 119.2 . . ?
C23 C22 H22 119.2 . . ?
C22 C23 C24 121.3(3) . . ?
C22 C23 H23 119.3 . . ?
C24 C23 H23 119.3 . . ?
N3' C24 C23 133(2) . . ?
N3' C24 C25 109(2) . . ?
C23 C24 C25 116.9(3) . . ?
C23 C24 N3 118.0(8) . . ?
C25 C24 N3 125.1(8) . . ?
C26 C25 C24 121.2(3) . . ?
C26 C25 H25 119.4 . . ?
C24 C25 H25 119.4 . . ?
C25 C26 C21 121.9(3) . . ?
C25 C26 H26 119.1 . . ?
C21 C26 H26 119.1 . . ?
C24 N3 C28 117.0(10) . . ?
C24 N3 C27 122.0(12) . . ?
C28 N3 C27 116.8(11) . . ?
N3 C27 H27A 109.5 . . ?
N3 C27 H27B 109.5 . . ?
H27A C27 H27B 109.5 . . ?
N3 C27 H27C 109.5 . . ?
H27A C27 H27C 109.5 . . ?
H27B C27 H27C 109.5 . . ?
N3 C28 H28A 109.5 . . ?
N3 C28 H28B 109.5 . . ?
H28A C28 H28B 109.5 . . ?
N3 C28 H28C 109.5 . . ?
H28A C28 H28C 109.5 . . ?
H28B C28 H28C 109.5 . . ?
C24 N3' C28' 122(3) . . ?
C24 N3' C27' 105(3) . . ?
C28' N3' C27' 119(3) . . ?
N3' C27' H27D 109.5 . . ?
N3' C27' H27E 109.5 . . ?
H27D C27' H27E 109.5 . . ?
N3' C27' H27F 109.5 . . ?
H27D C27' H27F 109.5 . . ?
H27E C27' H27F 109.5 . . ?
N3' C28' H28D 109.5 . . ?
N3' C28' H28E 109.5 . . ?
H28D C28' H28E 109.5 . . ?
N3' C28' H28F 109.5 . . ?
H28D C28' H28F 109.5 . . ?
H28E C28' H28F 109.5 . . ?
C36 C29 C30 109.8(2) . . ?
C36 C29 Ir1 112.96(17) . . ?
C30 C29 Ir1 137.12(18) . . ?
C31 C30 C35 117.8(2) . . ?
C31 C30 C29 130.3(2) . . ?
C35 C30 C29 112.0(2) . . ?
C32 C31 C30 120.0(2) . . ?
C32 C31 H31 120.0 . . ?
C30 C31 H31 120.0 . . ?
C31 C32 C33 120.9(3) . . ?
C31 C32 H32 119.5 . . ?
C33 C32 H32 119.5 . . ?
C34 C33 C32 121.0(3) . . ?
C34 C33 H33 119.5 . . ?
C32 C33 H33 119.5 . . ?
C33 C34 C35 118.2(3) . . ?
C33 C34 H34 120.9 . . ?
C35 C34 H34 120.9 . . ?
C34 C35 C30 122.1(2) . . ?
C34 C35 S2 125.1(2) . . ?
C30 C35 S2 112.75(18) . . ?
C29 C36 C37 119.1(2) . . ?
C29 C36 S2 116.03(19) . . ?
C37 C36 S2 124.84(19) . . ?
N4 C37 C38 122.4(2) . . ?
N4 C37 C36 113.7(2) . . ?
C38 C37 C36 123.9(2) . . ?
C39 C38 C37 119.9(3) . . ?
C39 C38 H38 120.1 . . ?
C37 C38 H38 120.1 . . ?
C38 C39 C40 119.4(3) . . ?
C38 C39 H39 120.3 . . ?
C40 C39 H39 120.3 . . ?
C39 C40 C45 119.0(2) . . ?
C39 C40 C41 122.0(3) . . ?
C45 C40 C41 119.0(3) . . ?
C42 C41 C40 121.1(3) . . ?
C42 C41 H41 119.4 . . ?
C40 C41 H41 119.4 . . ?
C41 C42 C43 119.6(3) . . ?
C41 C42 H42 120.2 . . ?
C43 C42 H42 120.2 . . ?
C44 C43 C42 121.4(3) . . ?
C44 C43 H43 119.3 . . ?
C42 C43 H43 119.3 . . ?
C43 C44 C45 120.1(3) . . ?
C43 C44 H44 120.0 . . ?
C45 C44 H44 120.0 . . ?
N4 C45 C44 120.7(2) . . ?
N4 C45 C40 120.7(2) . . ?
C44 C45 C40 118.6(2) . . ?
C53 C46 C47 109.8(2) . . ?
C53 C46 Ir1 113.17(18) . . ?
C47 C46 Ir1 136.88(18) . . ?
C48 C47 C52 117.3(2) . . ?
C48 C47 C46 130.5(2) . . ?
C52 C47 C46 112.2(2) . . ?
C49 C48 C47 120.1(3) . . ?
C49 C48 H48 119.9 . . ?
C47 C48 H48 119.9 . . ?
C48 C49 C50 120.9(3) . . ?
C48 C49 H49 119.6 . . ?
C50 C49 H49 119.6 . . ?
C51 C50 C49 120.7(3) . . ?
C51 C50 H50 119.6 . . ?
C49 C50 H50 119.6 . . ?
C50 C51 C52 118.4(3) . . ?
C50 C51 H51 120.8 . . ?
C52 C51 H51 120.8 . . ?
C51 C52 C47 122.6(3) . . ?
C51 C52 S3 124.8(2) . . ?
C47 C52 S3 112.63(19) . . ?
C46 C53 C54 119.2(2) . . ?
C46 C53 S3 115.91(19) . . ?
C54 C53 S3 124.87(19) . . ?
N5 C54 C55 122.8(2) . . ?
N5 C54 C53 114.0(2) . . ?
C55 C54 C53 123.2(2) . . ?
C56 C55 C54 119.5(3) . . ?
C56 C55 H55 120.2 . . ?
C54 C55 H55 120.2 . . ?
C55 C56 C57 119.5(3) . . ?
C55 C56 H56 120.2 . . ?
C57 C56 H56 120.2 . . ?
C56 C57 C58 121.7(3) . . ?
C56 C57 C62 119.4(2) . . ?
C58 C57 C62 118.9(3) . . ?
C59 C58 C57 121.9(3) . . ?
C59 C58 H58 119.0 . . ?
C57 C58 H58 119.0 . . ?
C58 C59 C60 119.0(3) . . ?
C58 C59 H59 120.5 . . ?
C60 C59 H59 120.5 . . ?
C61 C60 C59 120.9(3) . . ?
C61 C60 H60 119.6 . . ?
C59 C60 H60 119.6 . . ?
C60 C61 C62 121.0(3) . . ?
C60 C61 H61 119.5 . . ?
C62 C61 H61 119.5 . . ?
N5 C62 C61 121.3(2) . . ?
N5 C62 C57 120.4(2) . . ?
C61 C62 C57 118.3(2) . . ?
Cl1 C63 Cl2 112.7(3) . . ?
Cl1 C63 H63A 109.0 . . ?
Cl2 C63 H63A 109.0 . . ?
Cl1 C63 H63B 109.0 . . ?
Cl2 C63 H63B 109.0 . . ?
H63A C63 H63B 107.8 . . ?
Cl4 C64 Cl3 113.0(3) . . ?
Cl4 C64 H64A 109.0 . . ?
Cl3 C64 H64A 109.0 . . ?
Cl4 C64 H64B 109.0 . . ?
Cl3 C64 H64B 109.0 . . ?
H64A C64 H64B 107.8 . . ?

loop_
_geom_bond_atom_site_label_1
_geom_bond_atom_site_label_2
_geom_bond_distance
_geom_bond_site_symmetry_2
_geom_bond_publ_flag
Ir1 C46 2.014(2) . ?
Ir1 C29 2.014(2) . ?
Ir1 N4 2.110(2) . ?
Ir1 N5 2.123(2) . ?
Ir1 N2 2.1414(19) . ?
Ir1 N1 2.156(2) . ?
P1 F5 1.587(2) . ?
P1 F4 1.590(2) . ?
P1 F6 1.594(2) . ?
P1 F2 1.5952(19) . ?
P1 F3 1.5954(19) . ?
P1 F1 1.6065(19) . ?
N1 C1 1.346(3) . ?
N1 C5 1.354(3) . ?
N2 C10 1.340(3) . ?
N2 C6 1.350(3) . ?
N4 C37 1.353(3) . ?
N4 C45 1.384(3) . ?
N5 C54 1.350(3) . ?
N5 C62 1.385(3) . ?
O1 C17 1.396(3) . ?
O1 C20 1.423(4) . ?
S1 C18 1.756(3) . ?
S1 C19 1.796(4) . ?
S2 C35 1.736(3) . ?
S2 C36 1.743(2) . ?
S3 C52 1.737(3) . ?
S3 C53 1.747(2) . ?
C1 C2 1.374(4) . ?
C1 H1 0.9500 . ?
C2 C3 1.377(4) . ?
C2 H2 0.9500 . ?
C3 C4 1.378(4) . ?
C3 H3 0.9500 . ?
C4 C5 1.389(3) . ?
C4 H4 0.9500 . ?
C5 C6 1.471(3) . ?
C6 C7 1.393(3) . ?
C7 C8 1.382(4) . ?
C7 H7 0.9500 . ?
C8 C9 1.393(4) . ?
C8 H8 0.9500 . ?
C9 C10 1.392(3) . ?
C9 C11 1.476(3) . ?
C10 H10 0.9500 . ?
C11 C12 1.392(4) . ?
C11 C16 1.399(3) . ?
C12 C13 1.380(4) . ?
C12 H12 0.9500 . ?
C13 C14 1.400(4) . ?
C13 H13 0.9500 . ?
C14 C15 1.392(4) . ?
C14 C17 1.478(4) . ?
C15 C16 1.389(4) . ?
C15 H15 0.9500 . ?
C16 H16 0.9500 . ?
C17 C18 1.336(4) . ?
C18 C21 1.492(4) . ?
C19 C20 1.492(5) . ?
C19 H19A 0.9900 . ?
C19 H19B 0.9900 . ?
C20 H20A 0.9900 . ?
C20 H20B 0.9900 . ?
C21 C22 1.381(4) . ?
C21 C26 1.388(4) . ?
C22 C23 1.387(4) . ?
C22 H22 0.9500 . ?
C23 C24 1.391(5) . ?
C23 H23 0.9500 . ?
C24 N3' 1.36(4) . ?
C24 C25 1.392(5) . ?
C24 N3 1.419(13) . ?
C25 C26 1.381(5) . ?
C25 H25 0.9500 . ?
C26 H26 0.9500 . ?
N3 C28 1.436(11) . ?
N3 C27 1.461(12) . ?
C27 H27A 0.9800 . ?
C27 H27B 0.9800 . ?
C27 H27C 0.9800 . ?
C28 H28A 0.9800 . ?
C28 H28B 0.9800 . ?
C28 H28C 0.9800 . ?
N3' C28' 1.46(2) . ?
N3' C27' 1.462(18) . ?
C27' H27D 0.9800 . ?
C27' H27E 0.9800 . ?
C27' H27F 0.9800 . ?
C28' H28D 0.9800 . ?
C28' H28E 0.9800 . ?
C28' H28F 0.9800 . ?
C29 C36 1.368(3) . ?
C29 C30 1.455(3) . ?
C30 C31 1.398(4) . ?
C30 C35 1.418(3) . ?
C31 C32 1.384(4) . ?
C31 H31 0.9500 . ?
C32 C33 1.395(4) . ?
C32 H32 0.9500 . ?
C33 C34 1.373(4) . ?
C33 H33 0.9500 . ?
C34 C35 1.395(4) . ?
C34 H34 0.9500 . ?
C36 C37 1.434(3) . ?
C37 C38 1.404(4) . ?
C38 C39 1.360(4) . ?
C38 H38 0.9500 . ?
C39 C40 1.408(4) . ?
C39 H39 0.9500 . ?
C40 C45 1.417(4) . ?
C40 C41 1.418(4) . ?
C41 C42 1.349(5) . ?
C41 H41 0.9500 . ?
C42 C43 1.395(5) . ?
C42 H42 0.9500 . ?
C43 C44 1.374(4) . ?
C43 H43 0.9500 . ?
C44 C45 1.404(4) . ?
C44 H44 0.9500 . ?
C46 C53 1.368(4) . ?
C46 C47 1.448(3) . ?
C47 C48 1.402(4) . ?
C47 C52 1.419(4) . ?
C48 C49 1.385(4) . ?
C48 H48 0.9500 . ?
C49 C50 1.402(4) . ?
C49 H49 0.9500 . ?
C50 C51 1.369(5) . ?
C50 H50 0.9500 . ?
C51 C52 1.395(4) . ?
C51 H51 0.9500 . ?
C53 C54 1.434(4) . ?
C54 C55 1.413(4) . ?
C55 C56 1.353(4) . ?
C55 H55 0.9500 . ?
C56 C57 1.406(4) . ?
C56 H56 0.9500 . ?
C57 C58 1.417(4) . ?
C57 C62 1.419(4) . ?
C58 C59 1.360(5) . ?
C58 H58 0.9500 . ?
C59 C60 1.403(4) . ?
C59 H59 0.9500 . ?
C60 C61 1.379(4) . ?
C60 H60 0.9500 . ?
C61 C62 1.405(4) . ?
C61 H61 0.9500 . ?
C63 Cl1 1.732(4) . ?
C63 Cl2 1.762(4) . ?
C63 H63A 0.9900 . ?
C63 H63B 0.9900 . ?
C64 Cl4 1.685(5) . ?
C64 Cl3 1.767(5) . ?
C64 H64A 0.9900 . ?
C64 H64B 0.9900 . ?

loop_
_geom_torsion_atom_site_label_1
_geom_torsion_atom_site_label_2
_geom_torsion_atom_site_label_3
_geom_torsion_atom_site_label_4
_geom_torsion
_geom_torsion_site_symmetry_1
_geom_torsion_site_symmetry_2
_geom_torsion_site_symmetry_3
_geom_torsion_site_symmetry_4
_geom_torsion_publ_flag
C5 N1 C1 C2 -1.2(4) . . . . ?
Ir1 N1 C1 C2 -176.91(19) . . . . ?
N1 C1 C2 C3 1.1(4) . . . . ?
C1 C2 C3 C4 -0.6(4) . . . . ?
C2 C3 C4 C5 0.2(4) . . . . ?
C1 N1 C5 C4 0.8(4) . . . . ?
Ir1 N1 C5 C4 176.9(2) . . . . ?
C1 N1 C5 C6 179.7(2) . . . . ?
Ir1 N1 C5 C6 -4.3(3) . . . . ?
C3 C4 C5 N1 -0.3(4) . . . . ?
C3 C4 C5 C6 -179.1(3) . . . . ?
C10 N2 C6 C7 2.7(3) . . . . ?
Ir1 N2 C6 C7 176.52(18) . . . . ?
C10 N2 C6 C5 -176.5(2) . . . . ?
Ir1 N2 C6 C5 -2.7(3) . . . . ?
N1 C5 C6 N2 4.6(3) . . . . ?
C4 C5 C6 N2 -176.6(2) . . . . ?
N1 C5 C6 C7 -174.6(2) . . . . ?
C4 C5 C6 C7 4.2(4) . . . . ?
N2 C6 C7 C8 -2.0(4) . . . . ?
C5 C6 C7 C8 177.1(2) . . . . ?
C6 C7 C8 C9 -1.0(4) . . . . ?
C7 C8 C9 C10 3.1(4) . . . . ?
C7 C8 C9 C11 -177.0(2) . . . . ?
C6 N2 C10 C9 -0.4(4) . . . . ?
Ir1 N2 C10 C9 -173.79(18) . . . . ?
C8 C9 C10 N2 -2.5(4) . . . . ?
C11 C9 C10 N2 177.6(2) . . . . ?
C10 C9 C11 C12 -31.6(4) . . . . ?
C8 C9 C11 C12 148.5(3) . . . . ?
C10 C9 C11 C16 147.6(2) . . . . ?
C8 C9 C11 C16 -32.3(4) . . . . ?
C16 C11 C12 C13 -2.5(4) . . . . ?
C9 C11 C12 C13 176.8(2) . . . . ?
C11 C12 C13 C14 -1.2(4) . . . . ?
C12 C13 C14 C15 4.2(4) . . . . ?
C12 C13 C14 C17 -177.7(3) . . . . ?
C13 C14 C15 C16 -3.5(4) . . . . ?
C17 C14 C15 C16 178.3(3) . . . . ?
C14 C15 C16 C11 -0.2(4) . . . . ?
C12 C11 C16 C15 3.2(4) . . . . ?
C9 C11 C16 C15 -176.1(2) . . . . ?
C20 O1 C17 C18 25.2(4) . . . . ?
C20 O1 C17 C14 -153.5(3) . . . . ?
C15 C14 C17 C18 -144.6(3) . . . . ?
C13 C14 C17 C18 37.3(4) . . . . ?
C15 C14 C17 O1 34.1(3) . . . . ?
C13 C14 C17 O1 -143.9(3) . . . . ?
O1 C17 C18 C21 -169.8(3) . . . . ?
C14 C17 C18 C21 8.7(5) . . . . ?
O1 C17 C18 S1 3.4(4) . . . . ?
C14 C17 C18 S1 -178.0(2) . . . . ?
C19 S1 C18 C17 1.7(3) . . . . ?
C19 S1 C18 C21 175.9(2) . . . . ?
C18 S1 C19 C20 -32.9(3) . . . . ?
C17 O1 C20 C19 -61.7(4) . . . . ?
S1 C19 C20 O1 64.7(3) . . . . ?
C17 C18 C21 C22 79.9(4) . . . . ?
S1 C18 C21 C22 -94.2(3) . . . . ?
C17 C18 C21 C26 -106.2(4) . . . . ?
S1 C18 C21 C26 79.8(3) . . . . ?
C26 C21 C22 C23 -0.6(5) . . . . ?
C18 C21 C22 C23 173.7(3) . . . . ?
C21 C22 C23 C24 1.4(5) . . . . ?
C22 C23 C24 N3' 170(2) . . . . ?
C22 C23 C24 C25 -0.3(5) . . . . ?
C22 C23 C24 N3 -179.1(8) . . . . ?
N3' C24 C25 C26 -174.5(17) . . . . ?
C23 C24 C25 C26 -1.6(5) . . . . ?
N3 C24 C25 C26 177.1(8) . . . . ?
C24 C25 C26 C21 2.5(5) . . . . ?
C22 C21 C26 C25 -1.4(5) . . . . ?
C18 C21 C26 C25 -175.5(3) . . . . ?
C23 C24 N3 C28 163.9(9) . . . . ?
C25 C24 N3 C28 -14.8(16) . . . . ?
C23 C24 N3 C27 7.7(17) . . . . ?
C25 C24 N3 C27 -171.0(12) . . . . ?
C23 C24 N3' C28' 165(3) . . . . ?
C25 C24 N3' C28' -24(3) . . . . ?
C23 C24 N3' C27' 25(4) . . . . ?
C25 C24 N3' C27' -164(2) . . . . ?
C36 C29 C30 C31 177.9(3) . . . . ?
Ir1 C29 C30 C31 -7.1(4) . . . . ?
C36 C29 C30 C35 -1.8(3) . . . . ?
Ir1 C29 C30 C35 173.2(2) . . . . ?
C35 C30 C31 C32 -0.6(4) . . . . ?
C29 C30 C31 C32 179.7(3) . . . . ?
C30 C31 C32 C33 -0.4(4) . . . . ?
C31 C32 C33 C34 1.1(5) . . . . ?
C32 C33 C34 C35 -0.7(4) . . . . ?
C33 C34 C35 C30 -0.3(4) . . . . ?
C33 C34 C35 S2 178.6(2) . . . . ?
C31 C30 C35 C34 0.9(4) . . . . ?
C29 C30 C35 C34 -179.3(2) . . . . ?
C31 C30 C35 S2 -178.03(19) . . . . ?
C29 C30 C35 S2 1.7(3) . . . . ?
C36 S2 C35 C34 -179.8(3) . . . . ?
C36 S2 C35 C30 -0.9(2) . . . . ?
C30 C29 C36 C37 -178.4(2) . . . . ?
Ir1 C29 C36 C37 5.2(3) . . . . ?
C30 C29 C36 S2 1.2(3) . . . . ?
Ir1 C29 C36 S2 -175.12(12) . . . . ?
C35 S2 C36 C29 -0.2(2) . . . . ?
C35 S2 C36 C37 179.4(2) . . . . ?
C45 N4 C37 C38 -5.1(3) . . . . ?
Ir1 N4 C37 C38 167.7(2) . . . . ?
C45 N4 C37 C36 175.6(2) . . . . ?
Ir1 N4 C37 C36 -11.6(3) . . . . ?
C29 C36 C37 N4 4.6(3) . . . . ?
S2 C36 C37 N4 -175.06(18) . . . . ?
C29 C36 C37 C38 -174.7(2) . . . . ?
S2 C36 C37 C38 5.7(4) . . . . ?
N4 C37 C38 C39 0.4(4) . . . . ?
C36 C37 C38 C39 179.6(3) . . . . ?
C37 C38 C39 C40 3.5(4) . . . . ?
C38 C39 C40 C45 -2.7(4) . . . . ?
C38 C39 C40 C41 177.1(3) . . . . ?
C39 C40 C41 C42 -179.2(3) . . . . ?
C45 C40 C41 C42 0.5(4) . . . . ?
C40 C41 C42 C43 2.6(5) . . . . ?
C41 C42 C43 C44 -2.3(5) . . . . ?
C42 C43 C44 C45 -1.2(5) . . . . ?
C37 N4 C45 C44 -172.0(2) . . . . ?
Ir1 N4 C45 C44 16.4(3) . . . . ?
C37 N4 C45 C40 5.9(3) . . . . ?
Ir1 N4 C45 C40 -165.72(18) . . . . ?
C43 C44 C45 N4 -177.8(3) . . . . ?
C43 C44 C45 C40 4.3(4) . . . . ?
C39 C40 C45 N4 -2.1(4) . . . . ?
C41 C40 C45 N4 178.2(2) . . . . ?
C39 C40 C45 C44 175.8(3) . . . . ?
C41 C40 C45 C44 -4.0(4) . . . . ?
C53 C46 C47 C48 177.4(3) . . . . ?
Ir1 C46 C47 C48 -6.8(4) . . . . ?
C53 C46 C47 C52 -0.9(3) . . . . ?
Ir1 C46 C47 C52 174.8(2) . . . . ?
C52 C47 C48 C49 0.5(4) . . . . ?
C46 C47 C48 C49 -177.8(3) . . . . ?
C47 C48 C49 C50 -1.1(5) . . . . ?
C48 C49 C50 C51 0.9(5) . . . . ?
C49 C50 C51 C52 0.0(5) . . . . ?
C50 C51 C52 C47 -0.6(5) . . . . ?
C50 C51 C52 S3 177.9(3) . . . . ?
C48 C47 C52 C51 0.3(4) . . . . ?
C46 C47 C52 C51 178.9(3) . . . . ?
C48 C47 C52 S3 -178.3(2) . . . . ?
C46 C47 C52 S3 0.3(3) . . . . ?
C53 S3 C52 C51 -178.3(3) . . . . ?
C53 S3 C52 C47 0.3(2) . . . . ?
C47 C46 C53 C54 180.0(2) . . . . ?
Ir1 C46 C53 C54 3.1(3) . . . . ?
C47 C46 C53 S3 1.2(3) . . . . ?
Ir1 C46 C53 S3 -175.64(12) . . . . ?
C52 S3 C53 C46 -0.9(2) . . . . ?
C52 S3 C53 C54 -179.6(2) . . . . ?
C62 N5 C54 C55 -3.9(3) . . . . ?
Ir1 N5 C54 C55 167.9(2) . . . . ?
C62 N5 C54 C53 177.5(2) . . . . ?
Ir1 N5 C54 C53 -10.7(3) . . . . ?
C46 C53 C54 N5 5.4(3) . . . . ?
S3 C53 C54 N5 -175.92(18) . . . . ?
C46 C53 C54 C55 -173.2(2) . . . . ?
S3 C53 C54 C55 5.5(4) . . . . ?
N5 C54 C55 C56 0.3(4) . . . . ?
C53 C54 C55 C56 178.8(3) . . . . ?
C54 C55 C56 C57 2.6(4) . . . . ?
C55 C56 C57 C58 176.9(3) . . . . ?
C55 C56 C57 C62 -1.8(4) . . . . ?
C56 C57 C58 C59 -177.7(3) . . . . ?
C62 C57 C58 C59 1.1(4) . . . . ?
C57 C58 C59 C60 0.6(4) . . . . ?
C58 C59 C60 C61 -0.8(4) . . . . ?
C59 C60 C61 C62 -0.6(4) . . . . ?
C54 N5 C62 C61 -173.5(2) . . . . ?
Ir1 N5 C62 C61 16.1(3) . . . . ?
C54 N5 C62 C57 4.6(3) . . . . ?
Ir1 N5 C62 C57 -165.78(18) . . . . ?
C60 C61 C62 N5 -179.7(2) . . . . ?
C60 C61 C62 C57 2.2(4) . . . . ?
C56 C57 C62 N5 -1.8(4) . . . . ?
C58 C57 C62 N5 179.4(2) . . . . ?
C56 C57 C62 C61 176.4(2) . . . . ?
C58 C57 C62 C61 -2.4(4) . . . . ?
